data_2311382
loop_
_publ_author_name
'Sim, Aijia'
'Chidan Kumar, C. S.'
'Kwong, Huey Chong'
'Then, Li Yee'
'Win, Yip-Foo'
'Quah, Ching Kheng'
'Naveen, S.'
'Chandraju, S.'
'Lokanath, N. K.'
'Warad, Ismail'

_publ_section_title
;
 Three closely related
 (2<i>E</i>,2'<i>E</i>)-3,3'-(1,4-phenyl-ene)bis-[1-(meth-oxy-phen-yl)prop-2-en-1-ones]:
 supra-molecular assemblies in one dimension mediated by hydrogen bonding
 and C-H&#x22EF;\p inter-actions.
;
_journal_coeditor_code HB7678
_journal_issue 'Pt 6'
_journal_name_full 'Acta crystallographica. Section E, Crystallographic communications'
_journal_page_first 896
_journal_page_last 900
_journal_paper_doi 10.1107/S2056989017007460
_journal_volume 73
_journal_year 2017
_chemical_formula_iupac 'C28 H26 O6'
_chemical_formula_moiety 'C28 H26 O6'
_chemical_formula_sum 'C28 H26 O6'
_chemical_formula_weight 458.49
_chemical_name_systematic (2<i>E</i>,2'<i>E</i>)-3,3'-(1,4-Phenylene)bis[1-(3,4-dimethoxyphenyl)prop-2-en-1-one]
_space_group_crystal_system monoclinic
_space_group_IT_number 14
_space_group_name_Hall '-P 2yn'
_space_group_name_H-M_alt 'P 1 21/n 1'
_atom_sites_solution_hydrogens geom
_atom_sites_solution_primary direct
_audit_creation_method SHELXL-2013
_cell_angle_alpha 90
_cell_angle_beta 103.602(2)
_cell_angle_gamma 90
_cell_formula_units_Z 2
_cell_length_a 6.9595(6)
_cell_length_b 21.0272(17)
_cell_length_c 8.3297(7)
_cell_measurement_reflns_used 3549
_cell_measurement_temperature 294(2)
_cell_measurement_theta_max 28.54
_cell_measurement_theta_min 2.70
_cell_volume 1184.77(17)
_computing_cell_refinement
;
SAINT (Bruker, 2012)
;
_computing_data_collection
;
APEX2 (Bruker, 2012)
;
_computing_data_reduction
;
SAINT (Bruker, 2012)
;
_computing_molecular_graphics
;
SHELXL2013 (Sheldrick, 2015) and Mercury (Macrae <i>et al.</i>,
2006)
;
_computing_publication_material
;
SHELXL2013 (Sheldrick, 2015) and PLATON (Spek, 2009)
;
_computing_structure_refinement
;
SHELXL2013 (Sheldrick, 2015)
;
_computing_structure_solution
;
SHELXS97 (Sheldrick, 2008)
;
_diffrn_ambient_temperature 294(2)
_diffrn_measured_fraction_theta_full 0.996
_diffrn_measured_fraction_theta_max 0.997
_diffrn_measurement_device_type
;
Bruker APEXII DUO CCD area-detector
;
_diffrn_measurement_method '\f and \w scans'
_diffrn_radiation_monochromator graphite
_diffrn_radiation_source 'fine-focus sealed tube'
_diffrn_radiation_type MoK\a
_diffrn_radiation_wavelength 0.71073
_diffrn_reflns_av_R_equivalents 0.0298
_diffrn_reflns_limit_h_max 8
_diffrn_reflns_limit_h_min -9
_diffrn_reflns_limit_k_max 26
_diffrn_reflns_limit_k_min -28
_diffrn_reflns_limit_l_max 11
_diffrn_reflns_limit_l_min -11
_diffrn_reflns_number 12532
_diffrn_reflns_theta_full 25.242
_diffrn_reflns_theta_max 29.044
_diffrn_reflns_theta_min 1.937
_exptl_absorpt_coefficient_mu 0.090
_exptl_absorpt_correction_T_max 0.985
_exptl_absorpt_correction_T_min 0.890
_exptl_absorpt_correction_type multi-scan
_exptl_absorpt_process_details
;
(<i>SADABS</i>; Bruker, 2012)
;
_exptl_crystal_colour yellow
_exptl_crystal_density_diffrn 1.285
_exptl_crystal_description block
_exptl_crystal_F_000 484
_exptl_crystal_size_max 0.352
_exptl_crystal_size_mid 0.266
_exptl_crystal_size_min 0.163
_refine_diff_density_max 0.199
_refine_diff_density_min -0.158
_refine_ls_extinction_method none
_refine_ls_goodness_of_fit_ref 1.043
_refine_ls_hydrogen_treatment constr
_refine_ls_matrix_type full
_refine_ls_number_parameters 156
_refine_ls_number_reflns 3165
_refine_ls_number_restraints 0
_refine_ls_restrained_S_all 1.043
_refine_ls_R_factor_all 0.0699
_refine_ls_R_factor_gt 0.0487
_refine_ls_shift/su_max 0.000
_refine_ls_shift/su_mean 0.000
_refine_ls_structure_factor_coef Fsqd
_refine_ls_weighting_details
;
 w=1/[\s^2^(Fo^2^)+(0.0557P)^2^+0.2808P]
 where P=(Fo^2^+2Fc^2^)/3
;
_refine_ls_weighting_scheme calc
_refine_ls_wR_factor_gt 0.1215
_refine_ls_wR_factor_ref 0.1358
_reflns_number_gt 2328
_reflns_number_total 3165
_reflns_threshold_expression 'I > 2\s(I)'
_cod_data_source_file hb7678sup1.cif
_cod_data_source_block III
_cod_original_sg_symbol_H-M 'P 21/n'
_cod_database_code 2311382
_shelx_space_group_comment
;
The symmetry employed for this shelxl refinement is uniquely defined
by the following loop, which should always be used as a source of
symmetry information in preference to the above space-group names.
They are only intended as comments.
;
_shelx_estimated_absorpt_t_min 0.969
_shelx_estimated_absorpt_t_max 0.985
_shelxl_version_number 20.13

loop_
_space_group_symop_operation_xyz
'x, y, z'
'-x+1/2, y+1/2, -z+1/2'
'-x, -y, -z'
'x-1/2, -y-1/2, z-1/2'

loop_
_atom_site_type_symbol
_atom_site_label
_atom_site_fract_x
_atom_site_fract_y
_atom_site_fract_z
_atom_site_U_iso_or_equiv
_atom_site_adp_type
_atom_site_calc_flag
_atom_site_occupancy
O O1 0.26810(16) 0.04480(7) 0.05640(13) 0.0667(4) Uani d 1
O O2 -0.37696(15) 0.15896(5) 0.01870(14) 0.0560(3) Uani d 1
O O3 -0.33472(18) 0.22511(6) 0.28240(17) 0.0694(4) Uani d 1
C C1 -0.04399(19) 0.11677(6) 0.10365(16) 0.0377(3) Uani d 1
H H1A -0.0610 0.0919 0.0090 0.045 Uiso calc 1
C C2 -0.1959(2) 0.15447(6) 0.12601(17) 0.0399(3) Uani d 1
C C3 -0.1726(2) 0.19126(7) 0.2696(2) 0.0459(3) Uani d 1
C C4 0.0049(2) 0.19044(7) 0.3851(2) 0.0525(4) Uani d 1
H H4A 0.0217 0.2154 0.4796 0.063 Uiso calc 1
C C5 0.1585(2) 0.15265(7) 0.36105(18) 0.0469(4) Uani d 1
H H5A 0.2779 0.1525 0.4398 0.056 Uiso calc 1
C C6 0.13686(19) 0.11510(6) 0.22134(16) 0.0369(3) Uani d 1
C C7 0.2924(2) 0.07224(7) 0.18910(16) 0.0413(3) Uani d 1
C C8 0.4765(2) 0.06233(7) 0.31697(16) 0.0419(3) Uani d 1
H H8A 0.4879 0.0794 0.4218 0.050 Uiso calc 1
C C9 0.62488(19) 0.02971(7) 0.28517(16) 0.0385(3) Uani d 1
H H9A 0.6062 0.0140 0.1782 0.046 Uiso calc 1
C C10 0.81526(18) 0.01514(6) 0.39711(15) 0.0348(3) Uani d 1
C C11 0.8724(2) 0.03954(7) 0.55600(16) 0.0422(3) Uani d 1
H H11A 0.7872 0.0664 0.5947 0.051 Uiso calc 1
C C12 0.9466(2) -0.02452(7) 0.34276(16) 0.0429(3) Uani d 1
H H12A 0.9117 -0.0412 0.2364 0.051 Uiso calc 1
C C13 -0.4046(3) 0.12540(11) -0.1316(2) 0.0727(6) Uani d 1
H H13A -0.5375 0.1316 -0.1950 0.109 Uiso calc 1
H H13B -0.3816 0.0809 -0.1092 0.109 Uiso calc 1
H H13C -0.3135 0.1409 -0.1929 0.109 Uiso calc 1
C C14 -0.3309(3) 0.25570(12) 0.4350(3) 0.0920(8) Uani d 1
H H14A -0.4595 0.2727 0.4331 0.138 Uiso calc 1
H H14B -0.2360 0.2896 0.4516 0.138 Uiso calc 1
H H14C -0.2948 0.2255 0.5234 0.138 Uiso calc 1

loop_
_atom_site_aniso_label
_atom_site_aniso_U_11
_atom_site_aniso_U_22
_atom_site_aniso_U_33
_atom_site_aniso_U_12
_atom_site_aniso_U_13
_atom_site_aniso_U_23
O1 0.0427(6) 0.1049(10) 0.0443(6) 0.0272(6) -0.0066(5) -0.0257(6)
O2 0.0389(6) 0.0653(7) 0.0565(6) 0.0185(5) -0.0031(5) -0.0026(5)
O3 0.0576(7) 0.0680(8) 0.0820(9) 0.0234(6) 0.0149(6) -0.0190(7)
C1 0.0349(7) 0.0413(7) 0.0355(6) 0.0040(5) 0.0056(5) 0.0013(5)
C2 0.0344(7) 0.0387(7) 0.0443(7) 0.0040(5) 0.0048(5) 0.0051(6)
C3 0.0434(8) 0.0380(7) 0.0578(9) 0.0059(6) 0.0149(7) -0.0026(6)
C4 0.0523(9) 0.0492(9) 0.0544(9) -0.0001(7) 0.0092(7) -0.0169(7)
C5 0.0378(7) 0.0522(8) 0.0469(8) -0.0014(6) 0.0024(6) -0.0087(7)
C6 0.0308(6) 0.0414(7) 0.0372(6) 0.0006(5) 0.0052(5) 0.0015(5)
C7 0.0306(7) 0.0553(8) 0.0357(6) 0.0048(6) 0.0030(5) -0.0022(6)
C8 0.0327(7) 0.0572(8) 0.0325(6) 0.0042(6) 0.0010(5) -0.0027(6)
C9 0.0303(7) 0.0504(8) 0.0316(6) 0.0003(5) 0.0010(5) 0.0006(5)
C10 0.0274(6) 0.0443(7) 0.0306(6) -0.0005(5) 0.0026(5) 0.0037(5)
C11 0.0323(7) 0.0559(8) 0.0365(7) 0.0091(6) 0.0040(5) -0.0049(6)
C12 0.0358(7) 0.0574(9) 0.0316(6) 0.0054(6) 0.0004(5) -0.0066(6)
C13 0.0523(11) 0.0953(14) 0.0582(10) 0.0179(10) -0.0117(8) -0.0150(10)
C14 0.0722(14) 0.0934(16) 0.1191(19) 0.0054(12) 0.0398(13) -0.0499(15)

loop_
_atom_type_symbol
_atom_type_description
_atom_type_scat_dispersion_real
_atom_type_scat_dispersion_imag
_atom_type_scat_source
C C 0.0033 0.0016 'International Tables Vol C Tables 4.2.6.8 and 6.1.1.4'
H H 0.0000 0.0000 'International Tables Vol C Tables 4.2.6.8 and 6.1.1.4'
O O 0.0106 0.0060 'International Tables Vol C Tables 4.2.6.8 and 6.1.1.4'

loop_
_geom_angle_atom_site_label_1
_geom_angle_atom_site_label_2
_geom_angle_atom_site_label_3
_geom_angle_site_symmetry_1
_geom_angle
C2 O2 C13 . 117.30(12)
C3 O3 C14 . 117.82(15)
C2 C1 C6 . 120.95(13)
C2 C1 H1A . 119.5
C6 C1 H1A . 119.5
O2 C2 C1 . 125.04(13)
O2 C2 C3 . 115.10(12)
C1 C2 C3 . 119.85(12)
O3 C3 C4 . 125.24(14)
O3 C3 C2 . 115.11(13)
C4 C3 C2 . 119.65(13)
C3 C4 C5 . 120.21(14)
C3 C4 H4A . 119.9
C5 C4 H4A . 119.9
C4 C5 C6 . 120.91(13)
C4 C5 H5A . 119.5
C6 C5 H5A . 119.5
C5 C6 C1 . 118.41(12)
C5 C6 C7 . 124.03(12)
C1 C6 C7 . 117.55(12)
O1 C7 C8 . 119.85(12)
O1 C7 C6 . 119.98(12)
C8 C7 C6 . 120.17(12)
C9 C8 C7 . 121.13(12)
C9 C8 H8A . 119.4
C7 C8 H8A . 119.4
C8 C9 C10 . 128.07(12)
C8 C9 H9A . 116.0
C10 C9 H9A . 116.0
C11 C10 C12 . 118.04(11)
C11 C10 C9 . 122.96(12)
C12 C10 C9 . 119.00(12)
C12 C11 C10 3_756 120.96(13)
C12 C11 H11A 3_756 119.5
C10 C11 H11A . 119.5
C11 C12 C10 3_756 121.00(12)
C11 C12 H12A 3_756 119.5
C10 C12 H12A . 119.5
O2 C13 H13A . 109.5
O2 C13 H13B . 109.5
H13A C13 H13B . 109.5
O2 C13 H13C . 109.5
H13A C13 H13C . 109.5
H13B C13 H13C . 109.5
O3 C14 H14A . 109.5
O3 C14 H14B . 109.5
H14A C14 H14B . 109.5
O3 C14 H14C . 109.5
H14A C14 H14C . 109.5
H14B C14 H14C . 109.5

loop_
_geom_bond_atom_site_label_1
_geom_bond_atom_site_label_2
_geom_bond_site_symmetry_2
_geom_bond_distance
O1 C7 . 1.2229(17)
O2 C2 . 1.3660(16)
O2 C13 . 1.410(2)
O3 C3 . 1.3593(18)
O3 C14 . 1.419(2)
C1 C2 . 1.3688(19)
C1 C6 . 1.4022(18)
C1 H1A . 0.9300
C2 C3 . 1.401(2)
C3 C4 . 1.376(2)
C4 C5 . 1.384(2)
C4 H4A . 0.9300
C5 C6 . 1.3848(19)
C5 H5A . 0.9300
C6 C7 . 1.4807(19)
C7 C8 . 1.4756(17)
C8 C9 . 1.318(2)
C8 H8A . 0.9300
C9 C10 . 1.4621(16)
C9 H9A . 0.9300
C10 C11 . 1.3877(18)
C10 C12 . 1.3893(19)
C11 C12 3_756 1.3781(18)
C11 H11A . 0.9300
C12 C11 3_756 1.3780(18)
C12 H12A . 0.9300
C13 H13A . 0.9600
C13 H13B . 0.9600
C13 H13C . 0.9600
C14 H14A . 0.9600
C14 H14B . 0.9600
C14 H14C . 0.9600

loop_
_geom_torsion_atom_site_label_1
_geom_torsion_atom_site_label_2
_geom_torsion_atom_site_label_3
_geom_torsion_atom_site_label_4
_geom_torsion_site_symmetry_4
_geom_torsion
C13 O2 C2 C1 . -4.5(2)
C13 O2 C2 C3 . 176.83(15)
C6 C1 C2 O2 . -179.73(13)
C6 C1 C2 C3 . -1.1(2)
C14 O3 C3 C4 . -8.5(3)
C14 O3 C3 C2 . 170.79(17)
O2 C2 C3 O3 . 1.14(19)
C1 C2 C3 O3 . -177.63(13)
O2 C2 C3 C4 . -179.52(14)
C1 C2 C3 C4 . 1.7(2)
O3 C3 C4 C5 . 178.13(15)
C2 C3 C4 C5 . -1.1(2)
C3 C4 C5 C6 . 0.0(2)
C4 C5 C6 C1 . 0.7(2)
C4 C5 C6 C7 . -178.35(14)
C2 C1 C6 C5 . -0.1(2)
C2 C1 C6 C7 . 178.99(13)
C5 C6 C7 O1 . -173.70(15)
C1 C6 C7 O1 . 7.3(2)
C5 C6 C7 C8 . 6.5(2)
C1 C6 C7 C8 . -172.50(13)
O1 C7 C8 C9 . 7.3(2)
C6 C7 C8 C9 . -172.95(14)
C7 C8 C9 C10 . -179.46(13)
C8 C9 C10 C11 . -5.6(2)
C8 C9 C10 C12 . 174.89(15)
C12 C10 C11 C12 3_756 -0.4(2)
C9 C10 C11 C12 3_756 -179.97(14)
C11 C10 C12 C11 3_756 0.4(2)
C9 C10 C12 C11 3_756 179.98(13)
